data_4125162
loop_
_publ_author_name
'Chen, Teng-Hao'
'Wang, Le'
'Trueblood, Jonathan V.'
'Grassian, Vicki H.'
'Cohen, Seth M.'

_publ_section_title
;
 Poly(isophthalic acid)(ethylene oxide) as a Macromolecular Modulator for
 Metal-Organic Polyhedra.
;
_journal_issue 30
_journal_name_full 'Journal of the American Chemical Society'
_journal_page_first 9646
_journal_page_last 9654
_journal_paper_doi 10.1021/jacs.6b04971
_journal_volume 138
_journal_year 2016
_chemical_formula_moiety 'C192 Cu24 N24 O168'
_chemical_formula_sum 'C192 Cu24 N24 O168'
_chemical_formula_weight 6855.36
_space_group_crystal_system trigonal
_space_group_IT_number 148
_space_group_name_Hall '-R 3'
_space_group_name_H-M_alt 'R -3'
_symmetry_Int_Tables_number 148
_symmetry_space_group_name_Hall '-R 3'
_symmetry_space_group_name_H-M 'R -3 :H'
_audit_creation_date 2016-04-14
_audit_creation_method
;
Olex2 1.2
(compiled 2016.02.19 svn.r3266 for OlexSys, GUI svn.r5155)
;
_cell_angle_alpha 90
_cell_angle_beta 90
_cell_angle_gamma 120
_cell_formula_units_Z 3
_cell_length_a 36.076(2)
_cell_length_b 36.076(2)
_cell_length_c 29.2307(19)
_cell_measurement_reflns_used 7052
_cell_measurement_temperature 100
_cell_measurement_theta_max 16.52
_cell_measurement_theta_min 2.22
_cell_volume 32946(3)
_computing_cell_refinement 'SAINT v8.34A (Bruker, 2013)'
_computing_data_collection 'APEX2 v2013.6-2 (Bruker, 2013)'
_computing_data_reduction 'SAINT v8.34A (Bruker, 2013)'
_computing_molecular_graphics 'Olex2 (Dolomanov et al., 2009)'
_computing_publication_material 'Olex2 (Dolomanov et al., 2009)'
_computing_structure_refinement 'olex2.refine (Bourhis et al., 2015)'
_computing_structure_solution 'olex2.solve (Bourhis et al., 2015)'
_diffrn_ambient_temperature 100.0
_diffrn_detector_area_resol_mean 7.9
_diffrn_detector_type 'CCD Area Detector'
_diffrn_measured_fraction_theta_full 0.9970
_diffrn_measured_fraction_theta_max 0.9970
_diffrn_measurement_device 'Kappa Four-Circle Diffractometer'
_diffrn_measurement_device_type 'Bruker APEX-II CCD'
_diffrn_measurement_method '\f and \w scans'
_diffrn_radiation_type 'Mo K\a'
_diffrn_radiation_wavelength 0.71073
_diffrn_reflns_av_R_equivalents 0.0625
_diffrn_reflns_av_unetI/netI 0.0523
_diffrn_reflns_limit_h_max 28
_diffrn_reflns_limit_h_min -28
_diffrn_reflns_limit_k_max 28
_diffrn_reflns_limit_k_min -25
_diffrn_reflns_limit_l_max 23
_diffrn_reflns_limit_l_min -23
_diffrn_reflns_number 23188
_diffrn_reflns_theta_full 26.0000
_diffrn_reflns_theta_max 16.54
_diffrn_reflns_theta_min 0.95
_exptl_absorpt_coefficient_mu 1.206
_exptl_absorpt_correction_T_max 0.2498
_exptl_absorpt_correction_T_min 0.2027
_exptl_absorpt_correction_type empirical
_exptl_absorpt_process_details
;
SADABS-2014/5 (Bruker,2014/5) was used for absorption correction.
wR2(int) was 0.0923 before and 0.0683 after correction.
The Ratio of minimum to maximum transmission is 0.8114.
The \l/2 correction factor is 0.00150.
;
_exptl_crystal_colour blue
_exptl_crystal_colour_primary blue
_exptl_crystal_density_diffrn 1.0365
_exptl_crystal_description block
_exptl_crystal_F_000 10111.1729
_refine_diff_density_max 1.3322
_refine_diff_density_min -0.6770
_refine_diff_density_rms 0.1151
_refine_ls_d_res_high 1.2486
_refine_ls_d_res_low 21.3451
_refine_ls_goodness_of_fit_ref 1.0220
_refine_ls_hydrogen_treatment undef
_refine_ls_matrix_type full
_refine_ls_number_constraints 1
_refine_ls_number_parameters 606
_refine_ls_number_reflns 3936
_refine_ls_number_restraints 360
_refine_ls_restrained_S_all 0.9709
_refine_ls_R_factor_all 0.0989
_refine_ls_R_factor_gt 0.0797
_refine_ls_shift/su_max 0.0008
_refine_ls_shift/su_mean 0.0001
_refine_ls_structure_factor_coef Fsqd
_refine_ls_weighting_details 'w=1/[\s^2^(Fo^2^)+(0.1881P)^2^] where P=(Fo^2^+2Fc^2^)/3'
_refine_ls_weighting_scheme calc
_refine_ls_wR_factor_gt 0.2159
_refine_ls_wR_factor_ref 0.2353
_reflns_Friedel_coverage 0.0
_reflns_limit_h_max 28
_reflns_limit_h_min 0
_reflns_limit_k_max 28
_reflns_limit_k_min 0
_reflns_limit_l_max 23
_reflns_limit_l_min -23
_reflns_number_gt 2824
_reflns_number_total 3936
_reflns_threshold_expression I>=2u(I)
_cod_data_source_file ja6b04971_si_002.cif
_cod_data_source_block MOP_NO2
_cod_depositor_comments 'Adding full bibliography for 4125161--4125168.cif.'
_cod_database_code 4125162
_olex2_refinement_description
;
1. Uiso/Uaniso restraints and constraints
Uanis(O007) \\sim Ueq, Uanis(O00D) \\sim Ueq, Uanis(O00H) \\sim Ueq,
Uanis(O00L) \\sim Ueq, Uanis(C00Z) \\sim Ueq, Uanis(C016) \\sim Ueq,
Uanis(C017) \\sim Ueq, Uanis(C01C) \\sim Ueq, Uanis(C01K) \\sim Ueq,
Uanis(C01N) \\sim Ueq, Uanis(C01R) \\sim Ueq, Uanis(C1) \\sim Ueq: with sigma
of 0.01 and sigma for terminal atoms of 0.02
Uanis(O00C) \\sim Ueq, Uanis(O00E) \\sim Ueq, Uanis(N00M) \\sim Ueq,
Uanis(O00P) \\sim Ueq, Uanis(C00R) \\sim Ueq, Uanis(O00S) \\sim Ueq,
Uanis(C00T) \\sim Ueq, Uanis(C00U) \\sim Ueq, Uanis(C00V) \\sim Ueq,
Uanis(C00W) \\sim Ueq, Uanis(C014) \\sim Ueq, Uanis(C019) \\sim Ueq,
Uanis(C01B) \\sim Ueq, Uanis(O006) \\sim Ueq, Uanis(O008) \\sim Ueq: with sigma
of 0.01 and sigma for terminal atoms of 0.02
Uanis(O00A) \\sim Ueq, Uanis(O00B) \\sim Ueq, Uanis(O00F) \\sim Ueq,
Uanis(O00K) \\sim Ueq, Uanis(O00Y) \\sim Ueq, Uanis(C011) \\sim Ueq,
Uanis(C013) \\sim Ueq, Uanis(C015) \\sim Ueq, Uanis(C01A) \\sim Ueq,
Uanis(C01D) \\sim Ueq, Uanis(C01H) \\sim Ueq, Uanis(C01I) \\sim Ueq,
Uanis(N01J) \\sim Ueq, Uanis(C01L) \\sim Ueq, Uanis(O01P) \\sim Ueq: with sigma
of 0.01 and sigma for terminal atoms of 0.02
Uanis(O005) \\sim Ueq, Uanis(O009) \\sim Ueq, Uanis(O00G) \\sim Ueq,
Uanis(O00N) \\sim Ueq, Uanis(C00X) \\sim Ueq, Uanis(C010) \\sim Ueq,
Uanis(C018) \\sim Ueq, Uanis(O01E) \\sim Ueq, Uanis(C01F) \\sim Ueq,
Uanis(C01G) \\sim Ueq, Uanis(C01M) \\sim Ueq, Uanis(C01S) \\sim Ueq,
Uanis(C01T) \\sim Ueq, Uanis(N01U) \\sim Ueq, Uanis(O01Y) \\sim Ueq: with sigma
of 0.01 and sigma for terminal atoms of 0.02
Uanis(O00O) \\sim Ueq, Uanis(O009) \\sim Ueq, Uanis(O00C) \\sim Ueq: with sigma
of 0.01 and sigma for terminal atoms of 0.02
2. Others
 Sof(O4a)=Sof(O3a)=1-FVAR(1)
 Sof(O3)=Sof(O4)=FVAR(1)
;
_olex2_submission_special_instructions 'No special instructions were received'

loop_
_space_group_symop_id
_space_group_symop_operation_xyz
1 x,y,z
2 -y,x-y,z
3 -x+y,-x,z
4 -x,-y,-z
5 y,-x+y,-z
6 x-y,x,-z
7 x+1/3,y+2/3,z+2/3
8 -y+1/3,x-y+2/3,z+2/3
9 -x+y+1/3,-x+2/3,z+2/3
10 -x+1/3,-y+2/3,-z+2/3
11 y+1/3,-x+y+2/3,-z+2/3
12 x-y+1/3,x+2/3,-z+2/3
13 x+2/3,y+1/3,z+1/3
14 -y+2/3,x-y+1/3,z+1/3
15 -x+y+2/3,-x+1/3,z+1/3
16 -x+2/3,-y+1/3,-z+1/3
17 y+2/3,-x+y+1/3,-z+1/3
18 x-y+2/3,x+1/3,-z+1/3

loop_
_atom_site_label
_atom_site_type_symbol
_atom_site_fract_x
_atom_site_fract_y
_atom_site_fract_z
_atom_site_U_iso_or_equiv
_atom_site_adp_type
_atom_site_occupancy
_atom_site_refinement_flags_adp
_atom_site_disorder_group
Cu01 Cu 0.47502(5) 0.38349(5) 0.33514(6) 0.0572(8) Uani 1.000000 . .
Cu02 Cu 0.41118(5) 0.40046(5) 0.33446(6) 0.0599(8) Uani 1.000000 . .
Cu03 Cu 0.61807(6) 0.42979(5) 0.55601(6) 0.0586(8) Uani 1.000000 . .
Cu04 Cu 0.85956(5) 0.39689(6) 0.63023(6) 0.0606(8) Uani 1.000000 . .
O005 O 0.4938(3) 0.3156(3) 0.1316(3) 0.056(3) Uani 1.000000 U .
O006 O 0.5511(3) 0.4520(3) 0.5986(3) 0.057(3) Uani 1.000000 U .
O007 O 0.7899(3) 0.4147(3) 0.5886(3) 0.053(3) Uani 1.000000 U .
O008 O 0.5638(3) 0.4246(3) 0.5359(3) 0.049(3) Uani 1.000000 U .
O009 O 0.4633(3) 0.3726(3) 0.2692(3) 0.058(3) Uani 1.000000 U .
O00A O 0.3985(3) 0.1764(3) 0.3460(3) 0.059(3) Uani 1.000000 U .
O00B O 0.4303(3) 0.3239(2) 0.3483(3) 0.054(3) Uani 1.000000 U .
O00C O 0.4758(3) 0.3976(3) 0.4004(3) 0.055(3) Uani 1.000000 U .
O00D O 0.8292(3) 0.4254(3) 0.6525(3) 0.060(3) Uani 1.000000 U .
O00E O 0.4207(3) 0.4106(3) 0.4002(3) 0.054(3) Uani 1.000000 U .
O00F O 0.3298(3) 0.1230(3) 0.3429(3) 0.060(3) Uani 1.000000 U .
O00G O 0.4518(3) 0.3017(3) 0.0691(4) 0.072(3) Uani 1.000000 U .
O00H O 0.6700(3) 0.4408(3) 0.5883(4) 0.066(3) Uani 1.000000 U .
O00I O 0.3581(3) 0.4114(3) 0.3278(3) 0.074(3) Uani 1.000000 . .
O00J O 0.8946(3) 0.4023(3) 0.6917(3) 0.080(3) Uani 1.000000 . .
O00K O 0.3763(3) 0.3391(3) 0.3456(3) 0.067(3) Uani 1.000000 U .
O00L O 0.6580(3) 0.4698(3) 0.6514(3) 0.074(3) Uani 1.000000 U .
N00M N 0.4343(4) 0.4840(4) 0.5527(5) 0.066(4) Uani 1.000000 U .
O00N O 0.4100(3) 0.3890(3) 0.2686(3) 0.068(3) Uani 1.000000 U .
O00O O 0.5344(3) 0.3825(4) 0.3457(4) 0.105(4) Uani 1.000000 U .
O00P O 0.4475(4) 0.5000(4) 0.5902(4) 0.088(4) Uani 1.000000 U .
C00R C 0.4619(4) 0.4253(4) 0.4686(5) 0.048(4) Uani 1.000000 U .
O00S O 0.4076(4) 0.4874(3) 0.5299(4) 0.098(4) Uani 1.000000 U .
C00T C 0.5061(4) 0.4380(4) 0.5355(5) 0.046(4) Uani 1.000000 U .
C00U C 0.4970(4) 0.4237(4) 0.4893(5) 0.050(4) Uani 1.000000 U .
C00V C 0.4527(4) 0.4112(4) 0.4172(5) 0.038(4) Uani 1.000000 U .
C00W C 0.5455(4) 0.4396(4) 0.5577(5) 0.032(4) Uani 1.000000 U .
C00X C 0.4334(4) 0.3761(4) 0.2514(5) 0.040(4) Uani 1.000000 U .
O00Y O 0.2230(4) 0.1614(5) 0.3936(5) 0.130(5) Uani 1.000000 U .
C00Z C 0.8004(4) 0.4264(4) 0.6285(6) 0.042(4) Uani 1.000000 U .
C010 C 0.4632(5) 0.3135(4) 0.1094(5) 0.038(4) Uani 1.000000 U .
C011 C 0.3924(5) 0.3149(4) 0.3473(4) 0.044(4) Uani 1.000000 U .
O012 O 0.6304(3) 0.4013(3) 0.4972(4) 0.127(5) Uani 1.000000 . .
C013 C 0.3579(5) 0.1617(5) 0.3453(4) 0.040(4) Uani 1.000000 U .
C014 C 0.4408(4) 0.4455(4) 0.4884(5) 0.058(4) Uani 1.000000 U .
C015 C 0.3442(5) 0.1933(5) 0.3539(5) 0.061(4) Uani 1.000000 U .
C016 C 0.6779(5) 0.4552(4) 0.6278(6) 0.048(4) Uani 1.000000 U .
C017 C 0.7778(5) 0.4478(5) 0.6499(5) 0.067(5) Uani 1.000000 U .
C018 C 0.4506(4) 0.3492(4) 0.1792(5) 0.052(4) Uani 1.000000 U .
C019 C 0.4546(4) 0.4606(4) 0.5318(5) 0.044(4) Uani 1.000000 U .
C01A C 0.3597(5) 0.2671(5) 0.3550(5) 0.064(4) Uani 1.000000 U .
C01B C 0.4857(5) 0.4586(4) 0.5569(5) 0.061(4) Uani 1.000000 U .
C01C C 0.7405(4) 0.4441(4) 0.6275(5) 0.052(4) Uani 1.000000 U .
C01D C 0.2894(5) 0.2111(5) 0.3666(5) 0.066(5) Uani 1.000000 U .
O01E O 0.3683(5) 0.3748(5) 0.0624(6) 0.146(5) Uani 1.000000 U .
C01F C 0.4429(5) 0.3373(5) 0.1313(5) 0.066(5) Uani 1.000000 U .
C01G C 0.4281(5) 0.3666(4) 0.2001(5) 0.063(4) Uani 1.000000 U .
C01H C 0.3759(4) 0.2384(4) 0.3499(4) 0.051(4) Uani 1.000000 U .
C01I C 0.3001(5) 0.1787(5) 0.3609(5) 0.065(5) Uani 1.000000 U .
N01J N 0.2430(6) 0.1960(6) 0.3721(6) 0.120(6) Uani 1.000000 U .
C01K C 0.7199(5) 0.4633(5) 0.6505(5) 0.064(5) Uani 1.000000 U .
C01L C 0.3174(6) 0.2559(5) 0.3607(5) 0.080(5) Uani 1.000000 U .
C01M C 0.4137(5) 0.3453(5) 0.1046(5) 0.074(5) Uani 1.000000 U .
C01N C 0.7913(5) 0.4668(5) 0.6932(6) 0.093(6) Uani 1.000000 U .
O01P O 0.2300(5) 0.2192(5) 0.3600(6) 0.163(6) Uani 1.000000 U .
C01R C 0.7301(6) 0.4823(6) 0.6931(7) 0.105(6) Uani 1.000000 U .
C01S C 0.3976(6) 0.3734(6) 0.1791(7) 0.105(6) Uani 1.000000 U .
C01T C 0.3944(5) 0.3636(5) 0.1300(6) 0.083(5) Uani 1.000000 U .
N01U N 0.3611(8) 0.3695(8) 0.1038(9) 0.177(9) Uani 1.000000 U .
O01Y O 0.3406(5) 0.3819(6) 0.1240(6) 0.190(7) Uani 1.000000 U .
C1 C 0.7671(6) 0.4844(6) 0.7121(7) 0.103(6) Uani 1.000000 U .
N8 N 0.7795(10) 0.5022(10) 0.7619(10) 0.227(11) Uiso 1.000000 . .
O3 O 0.7810(9) 0.5428(10) 0.7557(10) 0.145(13) Uiso 0.55(3) . 1
O4 O 0.8007(10) 0.4875(11) 0.7831(10) 0.158(13) Uiso 0.55(3) . 1
O4a O 0.8191(10) 0.5220(11) 0.7700(9) 0.106(14) Uiso 0.45(3) . -1
O3a O 0.7542(11) 0.5139(10) 0.7804(11) 0.119(14) Uiso 0.45(3) . -1

loop_
_atom_site_aniso_label
_atom_site_aniso_U_11
_atom_site_aniso_U_22
_atom_site_aniso_U_33
_atom_site_aniso_U_12
_atom_site_aniso_U_13
_atom_site_aniso_U_23
Cu01 0.0536(14) 0.0583(14) 0.0644(16) 0.0315(11) -0.0099(10) -0.0141(10)
Cu02 0.0545(14) 0.0609(14) 0.0701(17) 0.0332(11) -0.0105(10) -0.0140(11)
Cu03 0.0735(15) 0.0665(15) 0.0500(15) 0.0456(12) -0.0008(11) -0.0033(10)
Cu04 0.0479(13) 0.0761(15) 0.0516(15) 0.0264(12) -0.0051(10) 0.0022(11)
O005 0.045(6) 0.057(6) 0.058(7) 0.019(4) -0.009(5) -0.002(5)
O006 0.053(6) 0.067(6) 0.053(7) 0.032(4) -0.015(5) -0.011(5)
O007 0.044(6) 0.076(6) 0.049(7) 0.036(5) -0.007(5) -0.016(5)
O008 0.057(5) 0.056(5) 0.038(5) 0.030(3) 0.003(4) 0.004(3)
O009 0.054(5) 0.060(4) 0.057(5) 0.028(3) -0.002(3) -0.007(3)
O00A 0.048(7) 0.044(6) 0.079(7) 0.019(5) 0.012(5) 0.004(5)
O00B 0.044(6) 0.043(5) 0.072(6) 0.020(3) -0.008(4) -0.006(3)
O00C 0.044(5) 0.060(4) 0.055(5) 0.021(3) -0.003(3) -0.005(3)
O00D 0.055(6) 0.069(5) 0.055(6) 0.030(3) -0.002(4) -0.005(4)
O00E 0.049(5) 0.067(5) 0.048(6) 0.032(3) -0.011(4) -0.011(4)
O00F 0.042(6) 0.052(6) 0.082(7) 0.021(5) -0.002(5) -0.002(5)
O00G 0.073(7) 0.095(7) 0.059(8) 0.049(5) -0.015(5) -0.018(5)
O00H 0.072(6) 0.073(5) 0.060(6) 0.041(3) -0.002(4) -0.007(4)
O00I 0.112(8) 0.099(8) 0.059(7) 0.089(7) 0.031(6) 0.018(6)
O00J 0.066(7) 0.049(6) 0.112(9) 0.020(6) -0.048(6) -0.029(6)
O00K 0.051(6) 0.053(5) 0.094(7) 0.022(3) -0.009(4) -0.004(4)
O00L 0.073(7) 0.097(7) 0.068(7) 0.055(5) -0.017(5) -0.020(5)
N00M 0.066(7) 0.067(6) 0.067(8) 0.035(4) -0.003(4) -0.001(4)
O00N 0.066(6) 0.075(5) 0.068(6) 0.038(3) -0.009(4) -0.015(4)
O00O 0.098(7) 0.163(8) 0.112(9) 0.108(6) 0.044(6) 0.061(6)
O00P 0.115(8) 0.102(8) 0.066(8) 0.068(6) -0.004(6) -0.015(6)
C00R 0.037(7) 0.046(6) 0.055(8) 0.017(4) -0.009(4) -0.009(4)
O00S 0.096(8) 0.121(8) 0.109(9) 0.080(6) -0.016(6) -0.014(6)
C00T 0.046(7) 0.042(6) 0.050(8) 0.022(4) 0.003(4) 0.005(4)
C00U 0.046(7) 0.048(6) 0.050(8) 0.019(4) -0.006(4) -0.002(4)
C00V 0.040(7) 0.040(6) 0.038(8) 0.024(4) -0.002(4) -0.006(4)
C00W 0.038(7) 0.040(6) 0.024(7) 0.025(4) -0.010(4) -0.005(4)
C00X 0.043(7) 0.043(6) 0.038(8) 0.025(4) -0.014(4) -0.012(4)
O00Y 0.094(9) 0.127(9) 0.165(11) 0.053(6) 0.022(7) -0.002(7)
C00Z 0.031(7) 0.061(7) 0.036(8) 0.024(4) 0.002(4) -0.002(4)
C010 0.037(7) 0.052(7) 0.027(8) 0.024(4) 0.002(4) 0.001(4)
C011 0.033(7) 0.038(7) 0.062(8) 0.018(4) -0.003(4) -0.008(4)
O012 0.108(9) 0.104(9) 0.121(10) 0.016(8) 0.050(8) -0.066(8)
C013 0.019(7) 0.038(7) 0.055(8) 0.008(4) 0.000(4) 0.009(4)
C014 0.059(7) 0.053(7) 0.060(8) 0.025(4) 0.004(4) -0.007(4)
C015 0.057(8) 0.065(7) 0.060(8) 0.031(4) -0.007(4) -0.000(4)
C016 0.059(8) 0.055(7) 0.044(8) 0.038(4) -0.002(4) 0.004(4)
C017 0.065(8) 0.073(7) 0.064(8) 0.036(4) -0.005(4) -0.009(4)
C018 0.055(7) 0.045(6) 0.053(8) 0.022(4) 0.002(4) -0.003(4)
C019 0.046(7) 0.049(6) 0.046(8) 0.030(4) -0.002(4) -0.010(4)
C01A 0.068(8) 0.058(7) 0.067(8) 0.031(4) -0.005(4) -0.009(4)
C01B 0.059(8) 0.061(7) 0.061(8) 0.030(4) 0.007(4) 0.004(4)
C01C 0.040(7) 0.053(7) 0.064(8) 0.023(4) 0.004(4) 0.006(4)
C01D 0.053(8) 0.066(7) 0.078(8) 0.028(4) 0.000(4) -0.012(4)
O01E 0.178(11) 0.168(10) 0.132(11) 0.116(7) -0.031(7) -0.019(7)
C01F 0.057(8) 0.067(7) 0.068(8) 0.026(4) 0.002(4) 0.002(4)
C01G 0.067(8) 0.064(7) 0.059(8) 0.035(4) -0.002(4) -0.007(4)
C01H 0.054(7) 0.050(7) 0.053(7) 0.029(4) -0.006(4) -0.001(4)
C01I 0.071(8) 0.061(7) 0.065(8) 0.036(4) -0.007(4) -0.007(4)
N01J 0.111(9) 0.111(8) 0.133(9) 0.052(4) 0.009(4) 0.008(4)
C01K 0.068(8) 0.064(7) 0.064(8) 0.036(4) 0.003(4) -0.000(4)
C01L 0.076(8) 0.083(8) 0.077(8) 0.036(4) 0.004(4) -0.002(4)
C01M 0.071(8) 0.074(7) 0.077(8) 0.036(4) -0.002(4) -0.009(4)
C01N 0.089(8) 0.091(8) 0.099(9) 0.045(4) -0.001(4) -0.005(4)
O01P 0.114(10) 0.117(10) 0.240(14) 0.043(6) -0.016(7) -0.003(7)
C01R 0.095(9) 0.110(8) 0.107(9) 0.049(4) -0.009(4) -0.006(4)
C01S 0.110(9) 0.102(8) 0.105(9) 0.054(4) -0.010(4) -0.012(4)
C01T 0.079(8) 0.089(8) 0.088(9) 0.046(4) -0.009(4) -0.003(4)
N01U 0.185(12) 0.198(11) 0.163(11) 0.108(5) -0.001(5) -0.001(5)
O01Y 0.183(12) 0.274(13) 0.160(13) 0.149(7) -0.039(8) -0.031(8)
C1 0.107(9) 0.119(8) 0.086(9) 0.060(4) -0.005(4) -0.012(4)

loop_
_atom_type_symbol
_atom_type_scat_dispersion_real
_atom_type_scat_dispersion_imag
_atom_type_scat_Cromer_Mann_a1
_atom_type_scat_Cromer_Mann_a2
_atom_type_scat_Cromer_Mann_a3
_atom_type_scat_Cromer_Mann_a4
_atom_type_scat_Cromer_Mann_b1
_atom_type_scat_Cromer_Mann_b2
_atom_type_scat_Cromer_Mann_b3
_atom_type_scat_Cromer_Mann_b4
_atom_type_scat_Cromer_Mann_c
_atom_type_scat_source
_atom_type_scat_dispersion_source
C 0.00347 0.00161 2.31000 1.02000 1.58860 0.86500 20.84390 10.20750 0.56870 51.65120 0.215599998832 'International Tables Volume C Table 6.1.1.4 (pp. 500-502)' 'Henke, Gullikson and Davis, At. Data and Nucl. Data Tables, 1993, 54, 2'
Cu 0.34125 1.28947 13.33800 7.16760 5.61580 1.67350 3.58280 0.24700 11.39660 64.81260 1.19099998474 'International Tables Volume C Table 6.1.1.4 (pp. 500-502)' 'Henke, Gullikson and Davis, At. Data and Nucl. Data Tables, 1993, 54, 2'
O 0.01158 0.00611 3.04850 2.28680 1.54630 0.86700 13.27710 5.70110 0.32390 32.90890 0.250800013542 'International Tables Volume C Table 6.1.1.4 (pp. 500-502)' 'Henke, Gullikson and Davis, At. Data and Nucl. Data Tables, 1993, 54, 2'
N 0.00653 0.00323 12.21260 3.13220 2.01250 1.16630 0.00570 9.89330 28.99750 0.58260 -11.5290002823 'International Tables Volume C Table 6.1.1.4 (pp. 500-502)' 'Henke, Gullikson and Davis, At. Data and Nucl. Data Tables, 1993, 54, 2'

loop_
_geom_angle_atom_site_label_1
_geom_angle_atom_site_label_2
_geom_angle_atom_site_label_3
_geom_angle
_geom_angle_site_symmetry_1
_geom_angle_site_symmetry_3
O009 Cu01 Cu02 85.1(3) . .
O00A Cu01 Cu02 83.1(3) 11 .
O00A Cu01 O009 88.0(4) 11 .
O00B Cu01 Cu02 85.5(3) . .
O00B Cu01 O009 89.8(3) . .
O00B Cu01 O00A 168.6(4) . 11
O00C Cu01 Cu02 81.4(3) . .
O00C Cu01 O009 166.5(4) . .
O00C Cu01 O00A 90.0(4) . 11
O00C Cu01 O00B 89.5(3) . .
O00O Cu01 Cu02 166.9(3) . .
O00O Cu01 O009 104.5(4) . .
O00O Cu01 O00A 88.2(4) . 11
O00O Cu01 O00B 103.2(4) . .
O00O Cu01 O00C 88.8(4) . .
O00E Cu02 Cu01 86.8(3) . .
O00F Cu02 Cu01 84.9(3) 11 .
O00F Cu02 O00E 88.9(4) 11 .
O00I Cu02 Cu01 174.7(3) . .
O00I Cu02 O00E 98.3(4) . .
O00I Cu02 O00F 96.5(4) . 11
O00K Cu02 Cu01 83.0(3) . .
O00K Cu02 O00E 90.1(4) . .
O00K Cu02 O00F 168.0(4) . 11
O00K Cu02 O00I 95.5(4) . .
O00N Cu02 Cu01 83.6(3) . .
O00N Cu02 O00E 170.4(4) . .
O00N Cu02 O00F 89.5(4) . 11
O00N Cu02 O00I 91.3(4) . .
O00N Cu02 O00K 89.5(4) . .
O005 Cu03 Cu04 84.5(3) 11 2_655
O007 Cu03 Cu04 84.1(3) 2_655 2_655
O007 Cu03 O005 168.6(4) 2_655 11
O008 Cu03 Cu04 82.6(3) . 2_655
O008 Cu03 O005 90.6(3) . 11
O008 Cu03 O007 88.8(3) . 2_655
O00H Cu03 Cu04 84.5(3) . 2_655
O00H Cu03 O005 87.8(4) . 11
O00H Cu03 O007 90.2(4) . 2_655
O00H Cu03 O008 167.1(4) . .
O012 Cu03 Cu04 177.9(4) . 2_655
O012 Cu03 O005 97.2(4) . 11
O012 Cu03 O007 94.2(4) . 2_655
O012 Cu03 O008 98.5(4) . .
O012 Cu03 O00H 94.4(5) . .
O006 Cu04 Cu03 85.2(3) 3_665 3_665
O00D Cu04 Cu03 84.3(3) . 3_665
O00D Cu04 O006 90.7(4) . 3_665
O00G Cu04 Cu03 83.9(3) 10_655 3_665
O00G Cu04 O006 89.7(4) 10_655 3_665
O00G Cu04 O00D 168.2(4) 10_655 .
O00J Cu04 Cu03 174.3(2) . 3_665
O00J Cu04 O006 100.1(4) . 3_665
O00J Cu04 O00D 97.6(4) . .
O00J Cu04 O00G 93.9(4) . 10_655
O00L Cu04 Cu03 84.2(3) 3_665 3_665
O00L Cu04 O006 169.3(4) 3_665 3_665
O00L Cu04 O00D 89.2(4) 3_665 .
O00L Cu04 O00G 88.3(4) 3_665 10_655
O00L Cu04 O00J 90.5(4) 3_665 .
C010 O005 Cu03 119.9(9) . 12_545
C00W O006 Cu04 119.2(8) . 2_655
C00Z O007 Cu03 121.1(9) . 3_665
C00W O008 Cu03 122.4(9) . .
C00X O009 Cu01 119.5(9) . .
C013 O00A Cu01 123.4(9) . 12_545
C011 O00B Cu01 118.3(8) . .
C00V O00C Cu01 123.4(9) . .
C00Z O00D Cu04 120.8(9) . .
C00V O00E Cu02 118.0(8) . .
C013 O00F Cu02 122.1(9) . 12_545
C010 O00G Cu04 120.2(9) . 10_655
C016 O00H Cu03 121.9(9) . .
C011 O00K Cu02 122.1(9) . .
C016 O00L Cu04 120.6(9) . 2_655
O00S N00M O00P 125.4(15) . .
C019 N00M O00P 116.6(13) . .
C019 N00M O00S 117.8(14) . .
C00X O00N Cu02 121.6(9) . .
C00V C00R C00U 116.2(12) . .
C014 C00R C00U 124.2(13) . .
C014 C00R C00V 118.6(12) . .
C00W C00T C00U 117.1(12) . .
C01B C00T C00U 121.2(12) . .
C01B C00T C00W 120.2(13) . .
C00T C00U C00R 115.8(12) . .
O00E C00V O00C 128.7(13) . .
C00R C00V O00C 115.2(12) . .
C00R C00V O00E 115.5(11) . .
O008 C00W O006 128.9(13) . .
C00T C00W O006 113.4(12) . .
C00T C00W O008 117.1(13) . .
O00N C00X O009 129.7(13) . .
C01G C00X O009 113.5(12) . .
C01G C00X O00N 116.6(12) . .
O00D C00Z O007 129.1(13) . .
C017 C00Z O007 114.4(13) . .
C017 C00Z O00D 116.3(14) . .
O00G C010 O005 129.8(13) . .
C01F C010 O005 114.0(14) . .
C01F C010 O00G 114.9(14) . .
O00K C011 O00B 130.3(13) . .
C01A C011 O00B 114.5(12) . .
C01A C011 O00K 114.7(13) . .
O00F C013 O00A 125.5(13) . .
C015 C013 O00A 115.6(13) . .
C015 C013 O00F 118.4(13) . .
C019 C014 C00R 113.7(13) . .
C01H C015 C013 118.1(13) . .
C01I C015 C013 119.0(13) . .
C01I C015 C01H 122.5(13) . .
O00L C016 O00H 128.2(14) . .
C01K C016 O00H 118.3(14) . .
C01K C016 O00L 112.9(14) . .
C01C C017 C00Z 118.9(13) . .
C01N C017 C00Z 118.6(15) . .
C01N C017 C01C 122.2(14) . .
C01G C018 C01F 119.5(13) . .
C014 C019 N00M 114.8(13) . .
C01B C019 N00M 117.1(13) . .
C01B C019 C014 128.0(13) . .
C01H C01A C011 115.7(13) . .
C01L C01A C011 117.3(14) . .
C01L C01A C01H 126.5(14) . .
C019 C01B C00T 116.3(13) . .
C01K C01C C017 115.7(13) . .
N01J C01D C01I 115.6(14) . .
C01L C01D C01I 126.4(14) . .
C01L C01D N01J 117.2(15) . .
C018 C01F C010 120.2(14) . .
C01M C01F C010 119.3(14) . .
C01M C01F C018 120.4(13) . .
C018 C01G C00X 119.9(13) . .
C01S C01G C00X 114.4(14) . .
C01S C01G C018 125.5(15) . .
C01A C01H C015 115.1(12) . .
C01D C01I C015 115.4(13) . .
C01D N01J O00Y 113.7(17) . .
O01P N01J O00Y 127(2) . .
O01P N01J C01D 118.4(19) . .
C01C C01K C016 114.2(13) . .
C01R C01K C016 118.2(15) . .
C01R C01K C01C 126.9(15) . .
C01D C01L C01A 113.5(14) . .
C01T C01M C01F 113.2(15) . .
C1 C01N C017 115.2(16) . .
C1 C01R C01K 112.9(17) . .
C01T C01S C01G 111.2(16) . .
C01S C01T C01M 129.8(16) . .
N01U C01T C01M 114.4(18) . .
N01U C01T C01S 115.4(17) . .
C01T N01U O01E 113(2) . .
O01Y N01U O01E 123(3) . .
O01Y N01U C01T 119(2) . .
C01R C1 C01N 126.8(18) . .
N8 C1 C01N 115(2) . .
N8 C1 C01R 117(2) . .
O4 N8 O3 138(3) . .
O4a N8 C1 115(3) . .
O3a N8 C1 115(3) . .
O3a N8 O4a 121(3) . .

loop_
_geom_bond_atom_site_label_1
_geom_bond_atom_site_label_2
_geom_bond_distance
_geom_bond_site_symmetry_2
Cu01 Cu02 2.663(2) .
Cu01 O009 1.971(9) .
Cu01 O00A 1.958(9) 11
Cu01 O00B 1.977(8) .
Cu01 O00C 1.971(9) .
Cu01 O00O 2.182(9) .
Cu02 O00E 1.955(9) .
Cu02 O00F 1.963(9) 11
Cu02 O00I 2.148(9) .
Cu02 O00K 1.951(9) .
Cu02 O00N 1.964(9) .
Cu03 Cu04 2.654(2) 2_655
Cu03 O005 1.933(9) 11
Cu03 O007 1.963(8) 2_655
Cu03 O008 1.962(9) .
Cu03 O00H 1.955(10) .
Cu03 O012 2.160(9) .
Cu04 O006 1.950(9) 3_665
Cu04 O00D 1.952(9) .
Cu04 O00G 1.946(9) 10_655
Cu04 O00J 2.150(9) .
Cu04 O00L 1.967(9) 3_665
O005 C010 1.252(14) .
O006 C00W 1.258(13) .
O007 C00Z 1.234(14) .
O008 C00W 1.222(13) .
O009 C00X 1.261(13) .
O00A C013 1.287(14) .
O00B C011 1.237(14) .
O00C C00V 1.260(13) .
O00D C00Z 1.268(14) .
O00E C00V 1.247(13) .
O00F C013 1.252(14) .
O00G C010 1.248(14) .
O00H C016 1.240(15) .
O00K C011 1.267(14) .
O00L C016 1.280(14) .
N00M O00P 1.220(13) .
N00M O00S 1.227(13) .
N00M C019 1.494(16) .
O00N C00X 1.254(13) .
C00R C00U 1.432(16) .
C00R C00V 1.566(17) .
C00R C014 1.412(16) .
C00T C00U 1.422(16) .
C00T C00W 1.536(17) .
C00T C01B 1.426(17) .
C00X C01G 1.529(18) .
O00Y N01J 1.254(17) .
C00Z C017 1.510(18) .
C010 C01F 1.517(18) .
C011 C01A 1.544(18) .
C013 C015 1.476(18) .
C014 C019 1.374(17) .
C015 C01H 1.452(17) .
C015 C01I 1.419(18) .
C016 C01K 1.545(18) .
C017 C01C 1.442(17) .
C017 C01N 1.408(19) .
C018 C01F 1.451(17) .
C018 C01G 1.387(17) .
C019 C01B 1.371(16) .
C01A C01H 1.427(17) .
C01A C01L 1.381(19) .
C01C C01K 1.414(17) .
C01D C01I 1.410(17) .
C01D N01J 1.49(2) .
C01D C01L 1.424(18) .
O01E N01U 1.23(2) .
C01F C01M 1.454(18) .
C01G C01S 1.39(2) .
N01J O01P 1.199(17) .
C01K C01R 1.38(2) .
C01M C01T 1.387(19) .
C01N C1 1.42(2) .
C01R C1 1.41(2) .
C01S C01T 1.47(2) .
C01T N01U 1.53(2) .
N01U O01Y 1.20(2) .
C1 N8 1.56(3) .
N8 O3 1.45(4) .
N8 O4 1.29(3) .
N8 O4a 1.26(4) .
N8 O3a 1.30(3) .

loop_
_restr_u_iso_atom_site_label
_restr_u_iso_weight_param
O005 0.0200
O006 0.0200
O007 0.0200
O008 0.0100
O009 0.0100
O009 0.0100
O00A 0.0200
O00B 0.0100
O00C 0.0100
O00C 0.0100
O00D 0.0100
O00E 0.0100
O00F 0.0200
O00G 0.0200
O00H 0.0100
O00K 0.0100
O00L 0.0200
N00M 0.0100
O00N 0.0100
O00O 0.0200
O00P 0.0200
C00R 0.0100
O00S 0.0200
C00T 0.0100
C00U 0.0100
C00V 0.0100
C00W 0.0100
C00X 0.0100
O00Y 0.0200
C00Z 0.0100
C010 0.0100
C011 0.0100
C013 0.0100
C014 0.0100
C015 0.0100
C016 0.0100
C017 0.0100
C018 0.0100
C019 0.0100
C01A 0.0100
C01B 0.0100
C01C 0.0100
C01D 0.0100
O01E 0.0200
C01F 0.0100
C01G 0.0100
C01H 0.0100
C01I 0.0100
N01J 0.0100
C01K 0.0100
C01L 0.0100
C01M 0.0100
C01N 0.0100
O01P 0.0200
C01R 0.0100
C01S 0.0100
C01T 0.0100
N01U 0.0100
O01Y 0.0200
C1 0.0100
